data_2226346
loop_
_publ_author_name
'Li, Lin'
'Zhang, Yu-Tao'

_publ_section_title
;
 2-[2-(Methylamino)benzoyl]-2,3,4,9-tetrahydro-1<i>H</i>-pyrido[3,4-<i>b</i>]indol-1-one
;
_journal_coeditor_code ZL2277
_journal_issue 6
_journal_name_full 'Acta Crystallographica Section E'
_journal_page_first o1511
_journal_paper_doi 10.1107/S1600536810019409
_journal_volume 66
_journal_year 2010
_chemical_formula_iupac 'C19 H17 N3 O2'
_chemical_formula_moiety 'C19 H17 N3 O2'
_chemical_formula_sum 'C19 H17 N3 O2'
_chemical_formula_weight 319.36
_chemical_name_systematic
;
2-[2-(Methylamino)benzoyl]-2,3,4,9-tetrahydro-1<i>H</i>-
pyrido[3,4-<i>b</i>]indol-1-one
;
_space_group_IT_number 2
_symmetry_cell_setting triclinic
_symmetry_space_group_name_Hall '-P 1'
_symmetry_space_group_name_H-M 'P -1'
_atom_sites_solution_hydrogens geom
_atom_sites_solution_primary direct
_atom_sites_solution_secondary difmap
_audit_creation_method SHELXL-97
_cell_angle_alpha 105.86(3)
_cell_angle_beta 99.19(3)
_cell_angle_gamma 96.78(3)
_cell_formula_units_Z 2
_cell_length_a 6.9255(14)
_cell_length_b 8.8596(18)
_cell_length_c 14.158(3)
_cell_measurement_reflns_used 2895
_cell_measurement_temperature 293(2)
_cell_measurement_theta_max 27.89
_cell_measurement_theta_min 2.35
_cell_volume 812.9(3)
_computing_cell_refinement 'RAPID-AUTO (Rigaku, 1998)'
_computing_data_collection 'RAPID-AUTO (Rigaku, 1998)'
_computing_data_reduction 'CrystalStructure (Rigaku/MSC, 2002)'
_computing_molecular_graphics 'ORTEPII (Johnson, 1976)'
_computing_publication_material 'SHELXL97 (Sheldrick, 2008)'
_computing_structure_refinement 'SHELXL97 (Sheldrick, 2008)'
_computing_structure_solution 'SHELXS97 (Sheldrick, 2008)'
_diffrn_ambient_temperature 293(2)
_diffrn_measured_fraction_theta_full 0.997
_diffrn_measured_fraction_theta_max 0.997
_diffrn_measurement_device_type 'Rigaku/MSC Mercury CCD'
_diffrn_measurement_method \w
_diffrn_radiation_monochromator graphite
_diffrn_radiation_source 'fine-focus sealed tube'
_diffrn_radiation_type MoK\a
_diffrn_radiation_wavelength 0.71073
_diffrn_reflns_av_R_equivalents 0.0507
_diffrn_reflns_av_sigmaI/netI 0.0649
_diffrn_reflns_limit_h_max 8
_diffrn_reflns_limit_h_min -8
_diffrn_reflns_limit_k_max 10
_diffrn_reflns_limit_k_min -10
_diffrn_reflns_limit_l_max 16
_diffrn_reflns_limit_l_min -16
_diffrn_reflns_number 6534
_diffrn_reflns_theta_full 25.20
_diffrn_reflns_theta_max 25.20
_diffrn_reflns_theta_min 3.02
_diffrn_standards_number 0
_exptl_absorpt_coefficient_mu 0.087
_exptl_absorpt_correction_T_max 0.996
_exptl_absorpt_correction_T_min 0.985
_exptl_absorpt_correction_type multi-scan
_exptl_absorpt_process_details '(REQAB; Jacobson, 1998)'
_exptl_crystal_colour colorless
_exptl_crystal_density_diffrn 1.305
_exptl_crystal_density_method 'not measured'
_exptl_crystal_description block
_exptl_crystal_F_000 336
_exptl_crystal_size_max 0.28
_exptl_crystal_size_mid 0.24
_exptl_crystal_size_min 0.19
_refine_diff_density_max 0.269
_refine_diff_density_min -0.206
_refine_ls_extinction_method none
_refine_ls_goodness_of_fit_ref 0.936
_refine_ls_hydrogen_treatment constr
_refine_ls_matrix_type full
_refine_ls_number_parameters 218
_refine_ls_number_reflns 2927
_refine_ls_number_restraints 0
_refine_ls_restrained_S_all 0.936
_refine_ls_R_factor_all 0.0957
_refine_ls_R_factor_gt 0.0591
_refine_ls_shift/su_max 0.000
_refine_ls_shift/su_mean 0.000
_refine_ls_structure_factor_coef Fsqd
_refine_ls_weighting_details 'calc w=1/[\s^2^(Fo^2^)+(0.1107P)^2^+0.0000P] where P=(Fo^2^+2Fc^2^)/3'
_refine_ls_weighting_scheme calc
_refine_ls_wR_factor_gt 0.1522
_refine_ls_wR_factor_ref 0.1904
_reflns_number_gt 1612
_reflns_number_total 2927
_reflns_threshold_expression I>2sigma(I)
_cod_data_source_file zl2277.cif
_cod_data_source_block I
_cod_database_code 2226346
_cod_database_fobs_code 2226346

loop_
_symmetry_equiv_pos_as_xyz
'x, y, z'
'-x, -y, -z'

loop_
_atom_site_type_symbol
_atom_site_label
_atom_site_fract_x
_atom_site_fract_y
_atom_site_fract_z
_atom_site_U_iso_or_equiv
_atom_site_adp_type
_atom_site_calc_flag
_atom_site_refinement_flags
_atom_site_occupancy
_atom_site_disorder_assembly
_atom_site_disorder_group
C C1 0.2343(4) 0.4889(3) 0.70272(18) 0.0617(7) Uani d . 1 . .
C C2 0.2159(5) 0.4684(4) 0.5997(2) 0.0770(9) Uani d . 1 . .
H H2 0.1200 0.5114 0.5666 0.092 Uiso calc R 1 . .
C C3 0.3387(6) 0.3854(4) 0.5487(2) 0.0887(10) Uani d . 1 . .
H H3 0.3264 0.3721 0.4804 0.106 Uiso calc R 1 . .
C C4 0.4830(5) 0.3197(4) 0.5969(2) 0.0866(10) Uani d . 1 . .
H H4 0.5649 0.2635 0.5598 0.104 Uiso calc R 1 . .
C C5 0.5079(5) 0.3355(4) 0.6977(2) 0.0735(8) Uani d . 1 . .
H H5 0.6045 0.2912 0.7294 0.088 Uiso calc R 1 . .
C C6 0.3818(4) 0.4208(3) 0.74992(18) 0.0594(7) Uani d . 1 . .
C C7 0.2266(4) 0.5475(3) 0.86524(17) 0.0548(6) Uani d . 1 . .
C C8 0.1368(4) 0.5674(3) 0.77794(17) 0.0577(7) Uani d . 1 . .
C C9 0.1926(4) 0.6229(3) 0.96382(18) 0.0548(6) Uani d . 1 . .
C C10 -0.1135(4) 0.6735(3) 0.86977(18) 0.0663(8) Uani d . 1 . .
H H10A -0.2008 0.7521 0.8766 0.080 Uiso calc R 1 . .
H H10B -0.1924 0.5710 0.8615 0.080 Uiso calc R 1 . .
C C11 -0.0254(4) 0.6657(3) 0.77798(19) 0.0653(7) Uani d . 1 . .
H H11A -0.1274 0.6183 0.7180 0.078 Uiso calc R 1 . .
H H11B 0.0279 0.7722 0.7785 0.078 Uiso calc R 1 . .
C C12 0.0042(4) 0.8140(3) 1.05117(19) 0.0619(7) Uani d . 1 . .
C C13 0.1735(4) 0.9081(3) 1.13003(18) 0.0574(7) Uani d . 1 . .
C C14 0.3506(4) 0.9590(3) 1.1046(2) 0.0702(8) Uani d . 1 . .
H H14 0.3618 0.9271 1.0377 0.084 Uiso calc R 1 . .
C C15 0.5093(5) 1.0544(4) 1.1747(3) 0.0836(9) Uani d . 1 . .
H H15 0.6256 1.0878 1.1556 0.100 Uiso calc R 1 . .
C C16 0.4929(5) 1.0999(4) 1.2738(3) 0.0851(10) Uani d . 1 . .
H H16 0.5995 1.1644 1.3221 0.102 Uiso calc R 1 . .
C C17 0.3211(5) 1.0511(3) 1.3023(2) 0.0747(8) Uani d . 1 . .
H H17 0.3145 1.0812 1.3699 0.090 Uiso calc R 1 . .
C C18 0.1559(4) 0.9570(3) 1.2313(2) 0.0632(7) Uani d . 1 . .
N N3 -0.0158(4) 0.9133(3) 1.26093(17) 0.0823(8) Uani d . 1 . .
H H3A -0.1170 0.8599 1.2155 0.099 Uiso calc R 1 . .
C C19 -0.0355(6) 0.9518(5) 1.3638(2) 0.1037(12) Uani d . 1 . .
H H19A 0.0567 0.9042 1.3997 0.156 Uiso calc R 1 . .
H H19B -0.1683 0.9118 1.3673 0.156 Uiso calc R 1 . .
H H19C -0.0081 1.0653 1.3932 0.156 Uiso calc R 1 . .
N N1 0.3747(3) 0.4570(2) 0.84953(14) 0.0602(6) Uani d . 1 . .
H H1 0.4487 0.4286 0.8942 0.072 Uiso calc R 1 . .
N N2 0.0427(3) 0.7161(2) 0.96226(14) 0.0580(6) Uani d . 1 . .
O O1 0.2882(3) 0.6119(2) 1.04134(12) 0.0657(6) Uani d . 1 . .
O O2 -0.1687(3) 0.8243(3) 1.05672(15) 0.0893(7) Uani d . 1 . .

loop_
_atom_site_aniso_label
_atom_site_aniso_U_11
_atom_site_aniso_U_22
_atom_site_aniso_U_33
_atom_site_aniso_U_12
_atom_site_aniso_U_13
_atom_site_aniso_U_23
C1 0.0664(17) 0.0531(15) 0.0562(14) 0.0014(13) -0.0004(13) 0.0120(12)
C2 0.091(2) 0.073(2) 0.0555(15) 0.0042(17) -0.0020(15) 0.0132(14)
C3 0.111(3) 0.087(2) 0.0566(16) 0.006(2) 0.0125(17) 0.0095(16)
C4 0.093(2) 0.079(2) 0.0716(18) 0.0041(19) 0.0208(17) -0.0021(16)
C5 0.075(2) 0.0658(18) 0.0662(17) 0.0124(16) 0.0087(14) 0.0012(14)
C6 0.0629(17) 0.0474(14) 0.0570(14) 0.0029(13) 0.0020(12) 0.0063(11)
C7 0.0600(16) 0.0443(13) 0.0543(13) 0.0100(12) 0.0028(11) 0.0097(11)
C8 0.0591(16) 0.0496(14) 0.0581(14) 0.0044(12) -0.0005(12) 0.0147(11)
C9 0.0592(16) 0.0419(13) 0.0584(14) 0.0057(12) 0.0027(12) 0.0135(11)
C10 0.0605(17) 0.0638(17) 0.0670(15) 0.0118(14) -0.0026(13) 0.0152(13)
C11 0.0675(18) 0.0577(16) 0.0645(15) 0.0097(13) -0.0050(13) 0.0187(13)
C12 0.0575(17) 0.0591(16) 0.0663(16) 0.0117(14) 0.0125(13) 0.0136(13)
C13 0.0552(16) 0.0473(14) 0.0645(15) 0.0109(12) 0.0073(12) 0.0103(12)
C14 0.0646(18) 0.0565(17) 0.0818(18) 0.0031(14) 0.0148(14) 0.0110(14)
C15 0.065(2) 0.067(2) 0.103(2) -0.0049(16) 0.0143(17) 0.0084(17)
C16 0.067(2) 0.067(2) 0.096(2) -0.0014(16) -0.0019(17) -0.0001(17)
C17 0.076(2) 0.0574(18) 0.0745(17) 0.0078(16) 0.0021(15) 0.0017(14)
C18 0.0668(18) 0.0473(15) 0.0693(16) 0.0097(13) 0.0095(14) 0.0098(12)
N3 0.0802(18) 0.0838(19) 0.0691(15) -0.0047(14) 0.0190(13) 0.0058(13)
C19 0.115(3) 0.108(3) 0.075(2) -0.003(2) 0.032(2) 0.0076(19)
N1 0.0659(14) 0.0553(13) 0.0525(12) 0.0156(11) 0.0008(10) 0.0090(10)
N2 0.0559(13) 0.0546(13) 0.0583(12) 0.0138(10) 0.0014(9) 0.0122(10)
O1 0.0756(13) 0.0635(12) 0.0550(10) 0.0205(10) -0.0005(9) 0.0170(9)
O2 0.0582(13) 0.1167(19) 0.0800(13) 0.0174(12) 0.0118(10) 0.0079(12)

loop_
_atom_type_symbol
_atom_type_description
_atom_type_scat_dispersion_real
_atom_type_scat_dispersion_imag
_atom_type_scat_source
C C 0.0033 0.0016 'International Tables Vol C Tables 4.2.6.8 and 6.1.1.4'
H H 0.0000 0.0000 'International Tables Vol C Tables 4.2.6.8 and 6.1.1.4'
N N 0.0061 0.0033 'International Tables Vol C Tables 4.2.6.8 and 6.1.1.4'
O O 0.0106 0.0060 'International Tables Vol C Tables 4.2.6.8 and 6.1.1.4'

loop_
_geom_angle_atom_site_label_1
_geom_angle_atom_site_label_2
_geom_angle_atom_site_label_3
_geom_angle_site_symmetry_1
_geom_angle_site_symmetry_3
_geom_angle
_geom_angle_publ_flag
C2 C1 C6 . . 118.2(3) ?
C2 C1 C8 . . 134.9(2) ?
C6 C1 C8 . . 106.9(2) ?
C3 C2 C1 . . 119.7(3) ?
C3 C2 H2 . . 120.2 ?
C1 C2 H2 . . 120.2 ?
C2 C3 C4 . . 121.0(3) ?
C2 C3 H3 . . 119.5 ?
C4 C3 H3 . . 119.5 ?
C5 C4 C3 . . 122.0(3) ?
C5 C4 H4 . . 119.0 ?
C3 C4 H4 . . 119.0 ?
C4 C5 C6 . . 116.9(3) ?
C4 C5 H5 . . 121.6 ?
C6 C5 H5 . . 121.6 ?
N1 C6 C5 . . 129.6(2) ?
N1 C6 C1 . . 108.2(2) ?
C5 C6 C1 . . 122.2(2) ?
C8 C7 N1 . . 110.7(2) ?
C8 C7 C9 . . 126.2(2) ?
N1 C7 C9 . . 122.8(2) ?
C7 C8 C1 . . 106.7(2) ?
C7 C8 C11 . . 119.7(2) ?
C1 C8 C11 . . 133.5(2) ?
O1 C9 N2 . . 123.0(2) ?
O1 C9 C7 . . 124.0(2) ?
N2 C9 C7 . . 113.0(2) ?
N2 C10 C11 . . 111.7(2) ?
N2 C10 H10A . . 109.3 ?
C11 C10 H10A . . 109.3 ?
N2 C10 H10B . . 109.3 ?
C11 C10 H10B . . 109.3 ?
H10A C10 H10B . . 107.9 ?
C8 C11 C10 . . 109.1(2) ?
C8 C11 H11A . . 109.9 ?
C10 C11 H11A . . 109.9 ?
C8 C11 H11B . . 109.9 ?
C10 C11 H11B . . 109.9 ?
H11A C11 H11B . . 108.3 ?
O2 C12 N2 . . 118.4(2) ?
O2 C12 C13 . . 123.1(2) ?
N2 C12 C13 . . 118.4(2) ?
C14 C13 C18 . . 118.9(3) ?
C14 C13 C12 . . 120.0(2) ?
C18 C13 C12 . . 120.9(3) ?
C15 C14 C13 . . 122.4(3) ?
C15 C14 H14 . . 118.8 ?
C13 C14 H14 . . 118.8 ?
C14 C15 C16 . . 118.6(3) ?
C14 C15 H15 . . 120.7 ?
C16 C15 H15 . . 120.7 ?
C17 C16 C15 . . 120.9(3) ?
C17 C16 H16 . . 119.5 ?
C15 C16 H16 . . 119.5 ?
C16 C17 C18 . . 121.1(3) ?
C16 C17 H17 . . 119.4 ?
C18 C17 H17 . . 119.4 ?
N3 C18 C17 . . 120.3(3) ?
N3 C18 C13 . . 121.7(3) ?
C17 C18 C13 . . 118.0(3) ?
C18 N3 C19 . . 123.4(3) ?
C18 N3 H3A . . 118.3 ?
C19 N3 H3A . . 118.3 ?
N3 C19 H19A . . 109.5 ?
N3 C19 H19B . . 109.5 ?
H19A C19 H19B . . 109.5 ?
N3 C19 H19C . . 109.5 ?
H19A C19 H19C . . 109.5 ?
H19B C19 H19C . . 109.5 ?
C6 N1 C7 . . 107.50(19) ?
C6 N1 H1 . . 126.3 ?
C7 N1 H1 . . 126.3 ?
C9 N2 C12 . . 121.4(2) ?
C9 N2 C10 . . 117.8(2) ?
C12 N2 C10 . . 118.2(2) ?

loop_
_geom_bond_atom_site_label_1
_geom_bond_atom_site_label_2
_geom_bond_site_symmetry_2
_geom_bond_distance
_geom_bond_publ_flag
C1 C2 . 1.402(4) ?
C1 C6 . 1.416(3) ?
C1 C8 . 1.417(4) ?
C2 C3 . 1.357(5) ?
C2 H2 . 0.9300 ?
C3 C4 . 1.393(5) ?
C3 H3 . 0.9300 ?
C4 C5 . 1.375(4) ?
C4 H4 . 0.9300 ?
C5 C6 . 1.392(4) ?
C5 H5 . 0.9300 ?
C6 N1 . 1.369(3) ?
C7 C8 . 1.358(3) ?
C7 N1 . 1.383(3) ?
C7 C9 . 1.443(3) ?
C8 C11 . 1.500(3) ?
C9 O1 . 1.222(3) ?
C9 N2 . 1.402(3) ?
C10 N2 . 1.486(3) ?
C10 C11 . 1.510(4) ?
C10 H10A . 0.9700 ?
C10 H10B . 0.9700 ?
C11 H11A . 0.9700 ?
C11 H11B . 0.9700 ?
C12 O2 . 1.225(3) ?
C12 N2 . 1.405(3) ?
C12 C13 . 1.470(4) ?
C13 C14 . 1.391(4) ?
C13 C18 . 1.410(3) ?
C14 C15 . 1.371(4) ?
C14 H14 . 0.9300 ?
C15 C16 . 1.378(4) ?
C15 H15 . 0.9300 ?
C16 C17 . 1.376(5) ?
C16 H16 . 0.9300 ?
C17 C18 . 1.402(4) ?
C17 H17 . 0.9300 ?
C18 N3 . 1.371(4) ?
N3 C19 . 1.435(3) ?
N3 H3A . 0.8600 ?
C19 H19A . 0.9600 ?
C19 H19B . 0.9600 ?
C19 H19C . 0.9600 ?
N1 H1 . 0.8600 ?

loop_
_geom_hbond_atom_site_label_D
_geom_hbond_atom_site_label_H
_geom_hbond_atom_site_label_A
_geom_hbond_site_symmetry_A
_geom_hbond_distance_DH
_geom_hbond_distance_HA
_geom_hbond_distance_DA
_geom_hbond_angle_DHA
N1 H1 O1 2_667 0.86 2.02 2.812(3) 152.6
N3 H3A O2 . 0.86 2.15 2.771(3) 129.2
C10A H10A Cg2 2_577 0.97 2.86 3.692(3) 144
C19B H19B Cg1 2_567 0.96 2.88 3.586(5) 132

loop_
_cod_related_entry_id
_cod_related_entry_database
_cod_related_entry_code
1 ChemSpider 90030
